data_7108641
loop_
_publ_author_name
'Tracy D. Nixon'
'Benjamin D. Ward'

_publ_section_title
;
 Calcium amido-bisoxazoline complexes in asymmetric
 hydroamination/cyclisation catalysis
;
_journal_name_full Chem.Commun.
_journal_page_first 11790
_journal_paper_doi 10.1039/c2cc37021b
_journal_volume 48
_journal_year 2012
_chemical_absolute_configuration ad
_chemical_formula_sum 'C64 H56 Ca N6 O4'
_chemical_formula_weight 1013.23
_chemical_name_systematic
;
?
;
_space_group_IT_number 4
_symmetry_cell_setting monoclinic
_symmetry_space_group_name_Hall 'P 2yb'
_symmetry_space_group_name_H-M 'P 1 21 1'
_atom_sites_solution_hydrogens geom
_atom_sites_solution_primary direct
_atom_sites_solution_secondary difmap
_audit_creation_method SHELXL-97
_cell_angle_alpha 90.00
_cell_angle_beta 108.383(3)
_cell_angle_gamma 90.00
_cell_formula_units_Z 2
_cell_length_a 9.685(2)
_cell_length_b 20.844(4)
_cell_length_c 13.606(2)
_cell_measurement_reflns_used 3746
_cell_measurement_temperature 100(2)
_cell_measurement_theta_max 68.5
_cell_measurement_theta_min 21.5
_cell_volume 2606.5(8)
_computing_structure_refinement 'SHELXL-97 (Sheldrick, 1997)'
_computing_structure_solution 'SHELXS-97 (Sheldrick, 1990)'
_diffrn_ambient_temperature 100(2)
_diffrn_measured_fraction_theta_full 0.972
_diffrn_measured_fraction_theta_max 0.972
_diffrn_measurement_device_type
;
AFC11 (Right): Eulerian 3 circle
;
_diffrn_measurement_method 'profile data from \w-scans'
_diffrn_radiation_monochromator 'rotating anode'
_diffrn_radiation_source 'fine-focus sealed tube'
_diffrn_radiation_type CuK\a
_diffrn_radiation_wavelength 1.54187
_diffrn_reflns_av_R_equivalents 0.0368
_diffrn_reflns_av_sigmaI/netI 0.0209
_diffrn_reflns_limit_h_max 11
_diffrn_reflns_limit_h_min -11
_diffrn_reflns_limit_k_max 25
_diffrn_reflns_limit_k_min -24
_diffrn_reflns_limit_l_max 16
_diffrn_reflns_limit_l_min -16
_diffrn_reflns_number 40544
_diffrn_reflns_theta_full 68.87
_diffrn_reflns_theta_max 68.87
_diffrn_reflns_theta_min 4.03
_exptl_absorpt_coefficient_mu 1.484
_exptl_absorpt_correction_T_max 0.8420
_exptl_absorpt_correction_T_min 0.5882
_exptl_absorpt_correction_type multi-scan
_exptl_crystal_colour orange
_exptl_crystal_density_diffrn 1.291
_exptl_crystal_density_method 'not measured'
_exptl_crystal_description block
_exptl_crystal_F_000 1068
_exptl_crystal_size_max 0.40
_exptl_crystal_size_mid 0.36
_exptl_crystal_size_min 0.12
_refine_diff_density_max 0.281
_refine_diff_density_min -0.246
_refine_diff_density_rms 0.037
_refine_ls_abs_structure_details 'Flack H D (1983), Acta Cryst. A39, 876-881'
_refine_ls_abs_structure_Flack 0.071(4)
_refine_ls_extinction_method none
_refine_ls_goodness_of_fit_ref 1.052
_refine_ls_hydrogen_treatment constr
_refine_ls_matrix_type full
_refine_ls_number_parameters 676
_refine_ls_number_reflns 8997
_refine_ls_number_restraints 1
_refine_ls_restrained_S_all 1.052
_refine_ls_R_factor_all 0.0316
_refine_ls_R_factor_gt 0.0305
_refine_ls_shift/su_max 0.010
_refine_ls_shift/su_mean 0.002
_refine_ls_structure_factor_coef Fsqd
_refine_ls_weighting_details 'calc w=1/[\s^2^(Fo^2^)+(0.0703P)^2^+0.0000P] where P=(Fo^2^+2Fc^2^)/3'
_refine_ls_weighting_scheme calc
_refine_ls_wR_factor_gt 0.0813
_refine_ls_wR_factor_ref 0.0818
_reflns_number_gt 8592
_reflns_number_total 8997
_reflns_threshold_expression >2sigma(I)
_cod_data_source_file c2cc37021b.txt
_cod_data_source_block tdn2
_cod_original_cell_volume 2606.5(9)
_cod_original_sg_symbol_H-M 'P 21'
_cod_database_code 7108641

loop_
_symmetry_equiv_pos_as_xyz
'x, y, z'
'-x, y+1/2, -z'

loop_
_atom_site_label
_atom_site_type_symbol
_atom_site_fract_x
_atom_site_fract_y
_atom_site_fract_z
_atom_site_U_iso_or_equiv
_atom_site_adp_type
_atom_site_occupancy
_atom_site_symmetry_multiplicity
_atom_site_calc_flag
_atom_site_refinement_flags
Ca1 Ca 0.23805(3) 0.993486(13) 0.450300(19) 0.01733(8) Uani 1 1 d .
O1 O 0.19939(13) 1.20232(5) 0.49147(8) 0.0256(2) Uani 1 1 d .
O2 O 0.18944(12) 0.80512(5) 0.59403(10) 0.0295(3) Uani 1 1 d .
O3 O 0.62900(12) 1.12574(5) 0.47788(8) 0.0259(2) Uani 1 1 d .
O4 O -0.02032(11) 0.84130(5) 0.23239(8) 0.0229(2) Uani 1 1 d .
N1 N 0.10710(13) 1.00903(6) 0.57147(9) 0.0192(3) Uani 1 1 d .
N2 N 0.14540(14) 1.10374(6) 0.42209(9) 0.0225(3) Uani 1 1 d .
N3 N 0.28686(14) 0.89645(6) 0.55623(10) 0.0213(3) Uani 1 1 d .
N4 N 0.35740(13) 0.96578(6) 0.32636(9) 0.0187(2) Uani 1 1 d .
N5 N 0.46329(13) 1.05637(6) 0.50085(9) 0.0200(3) Uani 1 1 d .
N6 N 0.05642(13) 0.93293(6) 0.32023(10) 0.0225(3) Uani 1 1 d .
C1 C 0.10048(15) 1.06338(7) 0.62744(11) 0.0188(3) Uani 1 1 d .
C2 C 0.07589(16) 1.05835(8) 0.72483(11) 0.0224(3) Uani 1 1 d .
H2 H 0.0561 1.0172 0.7473 0.027 Uiso 1 1 calc R
C3 C 0.07941(17) 1.11026(8) 0.78793(12) 0.0253(3) Uani 1 1 d .
H3 H 0.0637 1.1044 0.8528 0.030 Uiso 1 1 calc R
C4 C 0.10614(18) 1.17192(8) 0.75671(12) 0.0268(3) Uani 1 1 d .
H4 H 0.1067 1.2081 0.7992 0.032 Uiso 1 1 calc R
C5 C 0.13157(18) 1.17886(8) 0.66338(12) 0.0253(3) Uani 1 1 d .
H5 H 0.1507 1.2205 0.6423 0.030 Uiso 1 1 calc R
C6 C 0.13014(16) 1.12624(7) 0.59783(11) 0.0203(3) Uani 1 1 d .
C7 C 0.15714(16) 1.14051(7) 0.49958(11) 0.0203(3) Uani 1 1 d .
C8 C 0.24295(19) 1.20404(8) 0.39858(12) 0.0271(3) Uani 1 1 d .
H8A H 0.3502 1.2027 0.4161 0.033 Uiso 1 1 calc R
H8B H 0.2057 1.2431 0.3573 0.033 Uiso 1 1 calc R
C9 C 0.17323(17) 1.14369(7) 0.34033(11) 0.0227(3) Uani 1 1 d .
H9 H 0.2430 1.1215 0.3110 0.027 Uiso 1 1 calc R
C10 C 0.03042(18) 1.15816(8) 0.25412(12) 0.0249(3) Uani 1 1 d .
H10A H -0.0178 1.1173 0.2257 0.030 Uiso 1 1 calc R
H10B H -0.0355 1.1821 0.2837 0.030 Uiso 1 1 calc R
C11 C 0.05566(17) 1.19714(8) 0.16733(12) 0.0246(3) Uani 1 1 d .
C12 C 0.14947(18) 1.17447(9) 0.11539(12) 0.0270(3) Uani 1 1 d .
H12 H 0.1988 1.1349 0.1353 0.032 Uiso 1 1 calc R
C13 C 0.17082(19) 1.20979(10) 0.03451(13) 0.0338(4) Uani 1 1 d .
H13 H 0.2356 1.1945 0.0000 0.041 Uiso 1 1 calc R
C14 C 0.0977(2) 1.26718(10) 0.00440(13) 0.0391(4) Uani 1 1 d .
H14 H 0.1114 1.2910 -0.0514 0.047 Uiso 1 1 calc R
C15 C 0.0050(2) 1.28976(9) 0.05547(15) 0.0387(4) Uani 1 1 d .
H15 H -0.0448 1.3292 0.0348 0.046 Uiso 1 1 calc R
C16 C -0.01581(19) 1.25511(9) 0.13706(13) 0.0308(4) Uani 1 1 d .
H16 H -0.0792 1.2712 0.1722 0.037 Uiso 1 1 calc R
C17 C 0.00362(16) 0.96237(7) 0.56359(10) 0.0189(3) Uani 1 1 d .
C18 C -0.14294(16) 0.97933(8) 0.55140(12) 0.0239(3) Uani 1 1 d .
H18 H -0.1653 1.0232 0.5580 0.029 Uiso 1 1 calc R
C19 C -0.25375(17) 0.93518(9) 0.53050(12) 0.0259(3) Uani 1 1 d .
H19 H -0.3504 0.9491 0.5214 0.031 Uiso 1 1 calc R
C20 C -0.22537(17) 0.86991(8) 0.52252(13) 0.0266(3) Uani 1 1 d .
H20 H -0.3018 0.8393 0.5078 0.032 Uiso 1 1 calc R
C21 C -0.08484(17) 0.85112(8) 0.53646(12) 0.0239(3) Uani 1 1 d .
H21 H -0.0647 0.8068 0.5324 0.029 Uiso 1 1 calc R
C22 C 0.03076(16) 0.89539(7) 0.55657(11) 0.0209(3) Uani 1 1 d .
C23 C 0.17473(16) 0.86835(7) 0.56811(11) 0.0207(3) Uani 1 1 d .
C24 C 0.32874(19) 0.78560(8) 0.58567(16) 0.0336(4) Uani 1 1 d .
H24A H 0.3163 0.7611 0.5211 0.040 Uiso 1 1 calc R
H24B H 0.3830 0.7589 0.6456 0.040 Uiso 1 1 calc R
C25 C 0.40721(17) 0.84923(8) 0.58439(13) 0.0269(3) Uani 1 1 d .
H25 H 0.4553 0.8480 0.5293 0.032 Uiso 1 1 calc R
C26 C 0.51960(17) 0.86638(8) 0.68875(13) 0.0284(3) Uani 1 1 d .
H26A H 0.6032 0.8368 0.7010 0.034 Uiso 1 1 calc R
H26B H 0.5558 0.9103 0.6837 0.034 Uiso 1 1 calc R
C27 C 0.46612(17) 0.86373(8) 0.78161(13) 0.0280(3) Uani 1 1 d .
C28 C 0.5137(2) 0.81524(10) 0.85558(16) 0.0399(4) Uani 1 1 d .
H28 H 0.5778 0.7832 0.8457 0.048 Uiso 1 1 calc R
C29 C 0.4695(2) 0.81281(11) 0.94297(17) 0.0491(5) Uani 1 1 d .
H29 H 0.5040 0.7794 0.9922 0.059 Uiso 1 1 calc R
C30 C 0.3759(2) 0.85849(12) 0.95903(15) 0.0462(5) Uani 1 1 d .
H30 H 0.3459 0.8568 1.0191 0.055 Uiso 1 1 calc R
C31 C 0.3260(2) 0.90683(11) 0.88678(14) 0.0381(4) Uani 1 1 d .
H31 H 0.2606 0.9382 0.8969 0.046 Uiso 1 1 calc R
C32 C 0.37140(18) 0.90961(9) 0.79885(13) 0.0292(3) Uani 1 1 d .
H32 H 0.3372 0.9433 0.7502 0.035 Uiso 1 1 calc R
C33 C 0.42309(15) 1.00897(7) 0.27889(11) 0.0185(3) Uani 1 1 d .
C34 C 0.40874(15) 1.00236(8) 0.17136(11) 0.0216(3) Uani 1 1 d .
H34 H 0.3609 0.9655 0.1352 0.026 Uiso 1 1 calc R
C35 C 0.46152(18) 1.04729(8) 0.11834(12) 0.0250(3) Uani 1 1 d .
H35 H 0.4474 1.0414 0.0466 0.030 Uiso 1 1 calc R
C36 C 0.53534(18) 1.10115(8) 0.16863(12) 0.0272(3) Uani 1 1 d .
H36 H 0.5710 1.1323 0.1318 0.033 Uiso 1 1 calc R
C37 C 0.55571(17) 1.10840(8) 0.27244(12) 0.0244(3) Uani 1 1 d .
H37 H 0.6090 1.1444 0.3074 0.029 Uiso 1 1 calc R
C38 C 0.50046(16) 1.06432(7) 0.32905(11) 0.0199(3) Uani 1 1 d .
C39 C 0.52678(16) 1.07883(7) 0.43878(11) 0.0199(3) Uani 1 1 d .
C40 C 0.64592(18) 1.13082(8) 0.58684(11) 0.0270(3) Uani 1 1 d .
H40A H 0.6414 1.1762 0.6073 0.032 Uiso 1 1 calc R
H40B H 0.7397 1.1121 0.6294 0.032 Uiso 1 1 calc R
C41 C 0.51730(16) 1.09244(7) 0.59923(11) 0.0213(3) Uani 1 1 d .
H41 H 0.4401 1.1230 0.6040 0.026 Uiso 1 1 calc R
C42 C 0.55635(18) 1.04819(7) 0.69331(12) 0.0225(3) Uani 1 1 d .
H42A H 0.4727 1.0199 0.6896 0.027 Uiso 1 1 calc R
H42B H 0.6398 1.0208 0.6932 0.027 Uiso 1 1 calc R
C43 C 0.59537(16) 1.08697(7) 0.79237(11) 0.0207(3) Uani 1 1 d .
C44 C 0.48680(17) 1.11186(8) 0.82814(12) 0.0240(3) Uani 1 1 d .
H44 H 0.3877 1.1022 0.7928 0.029 Uiso 1 1 calc R
C45 C 0.52303(18) 1.15096(9) 0.91567(12) 0.0280(3) Uani 1 1 d .
H45 H 0.4485 1.1680 0.9396 0.034 Uiso 1 1 calc R
C46 C 0.66798(18) 1.16508(9) 0.96805(12) 0.0285(3) Uani 1 1 d .
H46 H 0.6925 1.1920 1.0273 0.034 Uiso 1 1 calc R
C47 C 0.77642(18) 1.13963(9) 0.93339(12) 0.0276(3) Uani 1 1 d .
H47 H 0.8757 1.1487 0.9694 0.033 Uiso 1 1 calc R
C48 C 0.73996(17) 1.10102(8) 0.84609(12) 0.0252(3) Uani 1 1 d .
H48 H 0.8148 1.0839 0.8225 0.030 Uiso 1 1 calc R
C49 C 0.35610(16) 0.90213(7) 0.29628(10) 0.0185(3) Uani 1 1 d .
C50 C 0.48417(16) 0.87405(7) 0.28555(12) 0.0220(3) Uani 1 1 d .
H50 H 0.5670 0.9005 0.2943 0.026 Uiso 1 1 calc R
C51 C 0.49348(18) 0.81007(8) 0.26301(12) 0.0251(3) Uani 1 1 d .
H51 H 0.5816 0.7935 0.2565 0.030 Uiso 1 1 calc R
C52 C 0.37497(17) 0.76951(8) 0.24966(12) 0.0248(3) Uani 1 1 d .
H52 H 0.3813 0.7253 0.2346 0.030 Uiso 1 1 calc R
C53 C 0.24776(17) 0.79482(7) 0.25880(12) 0.0223(3) Uani 1 1 d .
H53 H 0.1664 0.7674 0.2496 0.027 Uiso 1 1 calc R
C54 C 0.23507(16) 0.85991(7) 0.28132(11) 0.0192(3) Uani 1 1 d .
C55 C 0.09081(16) 0.88172(7) 0.28140(11) 0.0189(3) Uani 1 1 d .
C56 C -0.14847(16) 0.86708(8) 0.25109(12) 0.0245(3) Uani 1 1 d .
H56A H -0.1749 0.8413 0.3036 0.029 Uiso 1 1 calc R
H56B H -0.2321 0.8678 0.1865 0.029 Uiso 1 1 calc R
C57 C -0.10436(16) 0.93503(8) 0.29052(12) 0.0252(3) Uani 1 1 d .
H57 H -0.1341 0.9431 0.3535 0.030 Uiso 1 1 calc R
C58 C -0.16599(17) 0.98791(8) 0.21076(14) 0.0310(4) Uani 1 1 d .
H58A H -0.2729 0.9893 0.1954 0.037 Uiso 1 1 calc R
H58B H -0.1264 1.0297 0.2417 0.037 Uiso 1 1 calc R
C59 C -0.13268(17) 0.97978(8) 0.10995(13) 0.0283(3) Uani 1 1 d .
C60 C -0.23542(19) 0.95339(9) 0.02319(15) 0.0362(4) Uani 1 1 d .
H60 H -0.3286 0.9418 0.0267 0.043 Uiso 1 1 calc R
C61 C -0.2034(2) 0.94381(10) -0.06829(15) 0.0418(5) Uani 1 1 d .
H61 H -0.2745 0.9256 -0.1265 0.050 Uiso 1 1 calc R
C62 C -0.0690(2) 0.96060(10) -0.07517(14) 0.0376(4) Uani 1 1 d .
H62 H -0.0471 0.9535 -0.1376 0.045 Uiso 1 1 calc R
C63 C 0.03387(18) 0.98793(9) 0.00946(13) 0.0325(4) Uani 1 1 d .
H63 H 0.1258 1.0005 0.0047 0.039 Uiso 1 1 calc R
C64 C 0.00220(16) 0.99692(8) 0.10139(12) 0.0283(3) Uani 1 1 d .
H64 H 0.0738 1.0151 0.1594 0.034 Uiso 1 1 calc R

loop_
_atom_site_aniso_label
_atom_site_aniso_U_11
_atom_site_aniso_U_22
_atom_site_aniso_U_33
_atom_site_aniso_U_23
_atom_site_aniso_U_13
_atom_site_aniso_U_12
Ca1 0.01987(13) 0.01718(14) 0.01723(13) -0.00238(10) 0.00910(10) -0.00107(11)
O1 0.0381(6) 0.0201(5) 0.0202(5) 0.0004(4) 0.0114(5) -0.0027(5)
O2 0.0268(6) 0.0170(5) 0.0468(7) 0.0024(5) 0.0143(5) 0.0014(4)
O3 0.0338(6) 0.0253(6) 0.0206(5) -0.0052(4) 0.0115(4) -0.0126(5)
O4 0.0212(5) 0.0220(5) 0.0267(5) -0.0073(4) 0.0092(4) -0.0046(4)
N1 0.0216(6) 0.0177(6) 0.0212(6) -0.0013(5) 0.0110(5) 0.0006(5)
N2 0.0309(7) 0.0210(6) 0.0178(6) 0.0019(5) 0.0107(5) 0.0039(5)
N3 0.0219(6) 0.0204(7) 0.0242(6) 0.0008(5) 0.0108(5) 0.0019(5)
N4 0.0209(6) 0.0186(6) 0.0193(6) -0.0051(5) 0.0101(5) -0.0028(5)
N5 0.0218(6) 0.0202(6) 0.0194(6) -0.0025(5) 0.0087(5) -0.0029(5)
N6 0.0201(6) 0.0253(7) 0.0236(6) -0.0054(5) 0.0090(5) -0.0018(5)
C1 0.0171(6) 0.0213(7) 0.0190(7) -0.0004(6) 0.0073(5) 0.0028(6)
C2 0.0216(7) 0.0274(8) 0.0210(7) -0.0007(6) 0.0107(6) -0.0013(6)
C3 0.0239(7) 0.0359(9) 0.0189(7) -0.0024(6) 0.0107(6) 0.0012(6)
C4 0.0299(8) 0.0294(9) 0.0210(7) -0.0085(6) 0.0080(6) 0.0031(6)
C5 0.0337(8) 0.0187(7) 0.0242(8) -0.0021(6) 0.0103(6) 0.0037(6)
C6 0.0243(7) 0.0207(7) 0.0172(7) -0.0012(6) 0.0082(6) 0.0034(6)
C7 0.0233(7) 0.0178(7) 0.0200(7) 0.0030(6) 0.0071(6) 0.0038(5)
C8 0.0339(8) 0.0287(9) 0.0212(7) 0.0038(6) 0.0123(6) -0.0017(7)
C9 0.0307(8) 0.0217(7) 0.0195(7) 0.0041(6) 0.0131(6) 0.0048(6)
C10 0.0279(8) 0.0269(8) 0.0214(7) 0.0019(6) 0.0101(6) 0.0013(6)
C11 0.0268(8) 0.0275(8) 0.0185(7) 0.0018(6) 0.0059(6) -0.0019(6)
C12 0.0284(8) 0.0322(9) 0.0194(7) 0.0010(6) 0.0060(6) -0.0019(7)
C13 0.0317(9) 0.0504(11) 0.0186(8) 0.0000(7) 0.0071(7) -0.0113(8)
C14 0.0445(10) 0.0454(11) 0.0227(8) 0.0111(8) 0.0037(7) -0.0147(9)
C15 0.0436(10) 0.0305(9) 0.0336(9) 0.0088(8) 0.0000(8) -0.0016(8)
C16 0.0339(9) 0.0297(9) 0.0267(8) 0.0000(7) 0.0066(7) -0.0002(7)
C17 0.0236(7) 0.0201(7) 0.0161(6) 0.0009(5) 0.0106(5) 0.0004(6)
C18 0.0240(7) 0.0256(8) 0.0245(7) 0.0006(6) 0.0111(6) 0.0027(6)
C19 0.0219(8) 0.0329(9) 0.0255(8) 0.0008(6) 0.0111(6) 0.0023(6)
C20 0.0237(8) 0.0277(8) 0.0316(8) 0.0018(7) 0.0129(6) -0.0048(6)
C21 0.0261(8) 0.0207(7) 0.0275(8) 0.0008(6) 0.0119(6) -0.0010(6)
C22 0.0226(7) 0.0205(7) 0.0220(7) 0.0005(6) 0.0102(6) -0.0007(6)
C23 0.0250(8) 0.0158(7) 0.0224(7) -0.0013(6) 0.0092(6) 0.0007(6)
C24 0.0271(8) 0.0220(8) 0.0521(11) -0.0048(7) 0.0129(7) 0.0056(7)
C25 0.0254(8) 0.0228(8) 0.0362(9) -0.0009(7) 0.0149(7) 0.0043(6)
C26 0.0215(8) 0.0255(8) 0.0392(9) 0.0044(7) 0.0111(7) 0.0035(6)
C27 0.0209(7) 0.0287(8) 0.0314(8) 0.0057(7) 0.0039(6) -0.0036(6)
C28 0.0317(9) 0.0352(10) 0.0472(11) 0.0153(9) 0.0045(8) -0.0006(8)
C29 0.0509(12) 0.0503(12) 0.0399(11) 0.0228(10) 0.0053(9) -0.0090(10)
C30 0.0458(11) 0.0615(14) 0.0297(9) 0.0093(9) 0.0099(8) -0.0159(10)
C31 0.0339(9) 0.0508(11) 0.0303(9) 0.0028(8) 0.0111(7) -0.0048(8)
C32 0.0287(8) 0.0308(9) 0.0277(8) 0.0031(7) 0.0085(6) -0.0019(7)
C33 0.0167(6) 0.0209(7) 0.0198(7) -0.0010(5) 0.0086(5) 0.0019(5)
C34 0.0210(7) 0.0244(8) 0.0192(7) -0.0034(6) 0.0063(5) 0.0009(6)
C35 0.0283(8) 0.0314(8) 0.0173(7) 0.0027(6) 0.0099(6) 0.0047(6)
C36 0.0350(9) 0.0260(8) 0.0245(8) 0.0058(6) 0.0147(7) -0.0002(7)
C37 0.0294(8) 0.0211(8) 0.0243(8) 0.0010(6) 0.0108(6) -0.0024(6)
C38 0.0233(7) 0.0190(7) 0.0201(7) 0.0003(6) 0.0106(6) 0.0003(6)
C39 0.0215(7) 0.0170(7) 0.0215(7) -0.0011(6) 0.0071(6) -0.0022(5)
C40 0.0362(9) 0.0277(8) 0.0186(7) -0.0061(6) 0.0106(6) -0.0119(7)
C41 0.0252(7) 0.0196(7) 0.0199(7) -0.0028(6) 0.0082(6) -0.0026(6)
C42 0.0278(8) 0.0186(7) 0.0220(7) -0.0010(6) 0.0091(6) -0.0031(6)
C43 0.0248(7) 0.0204(7) 0.0181(7) 0.0026(6) 0.0086(6) -0.0024(6)
C44 0.0230(7) 0.0308(8) 0.0198(7) -0.0008(6) 0.0089(6) -0.0042(6)
C45 0.0285(8) 0.0372(9) 0.0227(7) -0.0030(7) 0.0141(6) -0.0042(7)
C46 0.0335(9) 0.0357(9) 0.0172(7) -0.0039(6) 0.0094(6) -0.0072(7)
C47 0.0239(7) 0.0345(9) 0.0219(7) 0.0007(7) 0.0036(6) -0.0048(7)
C48 0.0231(7) 0.0296(8) 0.0232(8) 0.0020(6) 0.0078(6) 0.0018(6)
C49 0.0217(7) 0.0210(7) 0.0136(6) -0.0018(5) 0.0065(5) -0.0011(6)
C50 0.0204(7) 0.0234(8) 0.0232(7) -0.0036(6) 0.0085(6) -0.0029(6)
C51 0.0257(8) 0.0269(8) 0.0252(7) -0.0019(6) 0.0117(6) 0.0037(6)
C52 0.0298(8) 0.0202(7) 0.0266(8) -0.0030(6) 0.0121(6) 0.0012(6)
C53 0.0277(8) 0.0187(7) 0.0225(7) -0.0020(6) 0.0109(6) -0.0037(6)
C54 0.0220(7) 0.0204(7) 0.0170(6) -0.0016(5) 0.0086(5) -0.0013(6)
C55 0.0199(7) 0.0206(7) 0.0162(6) -0.0012(5) 0.0057(5) -0.0051(6)
C56 0.0181(7) 0.0294(8) 0.0282(8) -0.0015(7) 0.0103(6) -0.0038(6)
C57 0.0184(7) 0.0306(9) 0.0294(8) -0.0066(7) 0.0116(6) -0.0024(6)
C58 0.0234(7) 0.0246(8) 0.0463(10) -0.0038(8) 0.0127(7) 0.0007(7)
C59 0.0223(7) 0.0213(8) 0.0375(9) 0.0060(6) 0.0041(6) 0.0025(6)
C60 0.0269(9) 0.0353(10) 0.0403(10) 0.0122(8) 0.0016(7) -0.0050(7)
C61 0.0420(11) 0.0404(11) 0.0311(9) 0.0097(8) -0.0057(8) -0.0115(8)
C62 0.0471(11) 0.0360(10) 0.0249(8) 0.0089(7) 0.0047(7) -0.0042(8)
C63 0.0295(8) 0.0319(9) 0.0329(8) 0.0077(7) 0.0055(7) 0.0021(7)
C64 0.0246(7) 0.0260(8) 0.0316(8) 0.0019(7) 0.0050(6) 0.0004(7)

loop_
_atom_type_symbol
_atom_type_description
_atom_type_scat_dispersion_real
_atom_type_scat_dispersion_imag
_atom_type_scat_source
C C 0.0181 0.0091 'International Tables Vol C Tables 4.2.6.8 and 6.1.1.4'
H H 0.0000 0.0000 'International Tables Vol C Tables 4.2.6.8 and 6.1.1.4'
N N 0.0311 0.0180 'International Tables Vol C Tables 4.2.6.8 and 6.1.1.4'
O O 0.0492 0.0322 'International Tables Vol C Tables 4.2.6.8 and 6.1.1.4'
Ca Ca 0.3641 1.2855 'International Tables Vol C Tables 4.2.6.8 and 6.1.1.4'

loop_
_geom_angle_atom_site_label_1
_geom_angle_atom_site_label_2
_geom_angle_atom_site_label_3
_geom_angle
N4 Ca1 N1 173.42(4)
N4 Ca1 N6 76.14(4)
N1 Ca1 N6 98.81(4)
N4 Ca1 N3 99.74(4)
N1 Ca1 N3 75.64(4)
N6 Ca1 N3 87.72(5)
N4 Ca1 N5 75.05(4)
N1 Ca1 N5 110.60(4)
N6 Ca1 N5 149.52(4)
N3 Ca1 N5 106.74(5)
N4 Ca1 N2 110.46(4)
N1 Ca1 N2 74.59(4)
N6 Ca1 N2 103.22(5)
N3 Ca1 N2 149.50(4)
N5 Ca1 N2 78.00(5)
N4 Ca1 C17 150.06(4)
N1 Ca1 C17 23.53(4)
N6 Ca1 C17 77.47(4)
N3 Ca1 C17 65.22(4)
N5 Ca1 C17 132.85(4)
N2 Ca1 C17 89.15(4)
N4 Ca1 C23 111.40(4)
N1 Ca1 C23 62.75(4)
N6 Ca1 C23 74.50(4)
N3 Ca1 C23 21.09(4)
N5 Ca1 C23 125.88(4)
N2 Ca1 C23 135.98(4)
C17 Ca1 C23 46.99(4)
C7 O1 C8 105.65(11)
C23 O2 C24 106.02(12)
C39 O3 C40 106.54(11)
C55 O4 C56 105.85(11)
C17 N1 C1 117.68(12)
C17 N1 Ca1 112.40(9)
C1 N1 Ca1 128.17(9)
C7 N2 C9 107.00(13)
C7 N2 Ca1 119.95(10)
C9 N2 Ca1 120.01(9)
C23 N3 C25 106.94(13)
C23 N3 Ca1 115.89(10)
C25 N3 Ca1 133.90(9)
C33 N4 C49 116.73(11)
C33 N4 Ca1 124.75(9)
C49 N4 Ca1 118.46(9)
C39 N5 C41 107.74(12)
C39 N5 Ca1 125.52(10)
C41 N5 Ca1 123.73(8)
C55 N6 C57 107.45(12)
C55 N6 Ca1 120.85(10)
C57 N6 Ca1 130.05(9)
N1 C1 C2 120.33(13)
N1 C1 C6 123.41(13)
C2 C1 C6 116.02(13)
C3 C2 C1 123.05(15)
C2 C3 C4 120.16(14)
C5 C4 C3 118.67(14)
C4 C5 C6 122.21(15)
C5 C6 C1 119.88(13)
C5 C6 C7 116.62(14)
C1 C6 C7 123.49(13)
N2 C7 O1 116.70(13)
N2 C7 C6 129.25(14)
O1 C7 C6 114.05(13)
O1 C8 C9 103.24(12)
N2 C9 C8 103.24(12)
N2 C9 C10 110.54(13)
C8 C9 C10 112.30(13)
C11 C10 C9 111.89(13)
C16 C11 C12 119.13(15)
C16 C11 C10 120.65(14)
C12 C11 C10 120.21(15)
C13 C12 C11 120.20(17)
C14 C13 C12 120.08(18)
C15 C14 C13 119.92(16)
C14 C15 C16 120.39(18)
C11 C16 C15 120.27(17)
N1 C17 C18 120.62(13)
N1 C17 C22 123.42(13)
C18 C17 C22 115.68(13)
N1 C17 Ca1 44.07(6)
C18 C17 Ca1 136.94(10)
C22 C17 Ca1 89.57(8)
C19 C18 C17 122.94(15)
C18 C19 C20 120.53(15)
C21 C20 C19 118.54(15)
C20 C21 C22 122.22(15)
C21 C22 C17 120.06(14)
C21 C22 C23 116.08(14)
C17 C22 C23 123.86(13)
N3 C23 O2 116.72(13)
N3 C23 C22 128.53(14)
O2 C23 C22 114.75(13)
N3 C23 Ca1 43.01(8)
O2 C23 Ca1 153.27(10)
C22 C23 Ca1 87.67(9)
O2 C24 C25 103.63(13)
N3 C25 C24 103.04(13)
N3 C25 C26 110.82(13)
C24 C25 C26 113.64(15)
C27 C26 C25 115.81(13)
C32 C27 C28 117.35(16)
C32 C27 C26 122.19(15)
C28 C27 C26 120.44(17)
C29 C28 C27 121.56(19)
C30 C29 C28 120.46(18)
C29 C30 C31 119.34(19)
C30 C31 C32 120.2(2)
C27 C32 C31 121.05(16)
N4 C33 C38 123.75(13)
N4 C33 C34 120.44(13)
C38 C33 C34 115.70(13)
C35 C34 C33 122.54(14)
C34 C35 C36 120.70(14)
C37 C36 C35 118.73(14)
C36 C37 C38 122.35(15)
C37 C38 C33 119.92(13)
C37 C38 C39 116.65(13)
C33 C38 C39 123.43(13)
N5 C39 O3 116.25(13)
N5 C39 C38 129.17(14)
O3 C39 C38 114.48(12)
O3 C40 C41 103.97(11)
N5 C41 C42 112.03(12)
N5 C41 C40 103.49(11)
C42 C41 C40 114.37(13)
C43 C42 C41 110.51(13)
C44 C43 C48 118.97(14)
C44 C43 C42 120.44(14)
C48 C43 C42 120.50(13)
C43 C44 C45 120.18(15)
C46 C45 C44 120.20(15)
C47 C46 C45 119.72(16)
C46 C47 C48 119.92(15)
C47 C48 C43 121.00(15)
N4 C49 C50 119.84(13)
N4 C49 C54 124.20(13)
C50 C49 C54 115.82(13)
C51 C50 C49 122.85(14)
C50 C51 C52 120.55(15)
C53 C52 C51 118.62(15)
C52 C53 C54 122.02(14)
C53 C54 C49 120.13(13)
C53 C54 C55 116.58(13)
C49 C54 C55 123.16(13)
N6 C55 O4 116.66(13)
N6 C55 C54 128.98(13)
O4 C55 C54 114.36(13)
O4 C56 C57 104.23(11)
N6 C57 C56 102.83(12)
N6 C57 C58 110.88(13)
C56 C57 C58 114.57(14)
C59 C58 C57 114.52(13)
C64 C59 C60 117.88(16)
C64 C59 C58 121.32(14)
C60 C59 C58 120.78(15)
C61 C60 C59 120.91(17)
C62 C61 C60 120.45(17)
C61 C62 C63 119.65(18)
C62 C63 C64 119.85(16)
C63 C64 C59 121.24(15)

loop_
_geom_bond_atom_site_label_1
_geom_bond_atom_site_label_2
_geom_bond_distance
Ca1 N4 2.3963(12)
Ca1 N1 2.3979(12)
Ca1 N6 2.4199(13)
Ca1 N3 2.4418(14)
Ca1 N5 2.4502(13)
Ca1 N2 2.4530(14)
Ca1 C17 3.1873(15)
Ca1 C23 3.2201(16)
O1 C7 1.3667(19)
O1 C8 1.4535(19)
O2 C23 1.3603(19)
O2 C24 1.448(2)
O3 C39 1.3737(18)
O3 C40 1.4431(18)
O4 C55 1.3638(18)
O4 C56 1.4468(19)
N1 C17 1.3763(19)
N1 C1 1.3777(19)
N2 C7 1.279(2)
N2 C9 1.4807(19)
N3 C23 1.288(2)
N3 C25 1.481(2)
N4 C33 1.3754(19)
N4 C49 1.3873(19)
N5 C39 1.2799(19)
N5 C41 1.4796(18)
N6 C55 1.281(2)
N6 C57 1.481(2)
C1 C2 1.422(2)
C1 C6 1.426(2)
C2 C3 1.375(2)
C3 C4 1.403(3)
C4 C5 1.375(2)
C5 C6 1.411(2)
C6 C7 1.471(2)
C8 C9 1.526(2)
C9 C10 1.535(2)
C10 C11 1.515(2)
C11 C16 1.389(2)
C11 C12 1.397(2)
C12 C13 1.392(2)
C13 C14 1.385(3)
C14 C15 1.380(3)
C15 C16 1.391(3)
C17 C18 1.421(2)
C17 C22 1.429(2)
C18 C19 1.374(2)
C19 C20 1.399(2)
C20 C21 1.371(2)
C21 C22 1.409(2)
C22 C23 1.466(2)
C24 C25 1.531(2)
C25 C26 1.534(3)
C26 C27 1.510(2)
C27 C32 1.395(3)
C27 C28 1.398(2)
C28 C29 1.386(3)
C29 C30 1.379(4)
C30 C31 1.384(3)
C31 C32 1.400(2)
C33 C38 1.427(2)
C33 C34 1.432(2)
C34 C35 1.375(2)
C35 C36 1.390(2)
C36 C37 1.372(2)
C37 C38 1.408(2)
C38 C39 1.465(2)
C40 C41 1.534(2)
C41 C42 1.525(2)
C42 C43 1.514(2)
C43 C44 1.391(2)
C43 C48 1.391(2)
C44 C45 1.394(2)
C45 C46 1.391(2)
C46 C47 1.385(2)
C47 C48 1.385(2)
C49 C50 1.420(2)
C49 C54 1.428(2)
C50 C51 1.378(2)
C51 C52 1.391(2)
C52 C53 1.381(2)
C53 C54 1.405(2)
C54 C55 1.470(2)
C56 C57 1.527(2)
C57 C58 1.530(2)
C58 C59 1.514(2)
C59 C64 1.394(2)
C59 C60 1.395(3)
C60 C61 1.389(3)
C61 C62 1.379(3)
C62 C63 1.386(3)
C63 C64 1.391(2)
